data_7054930
loop_
_publ_author_name
'Calahorro, Antonio J.'
'Fern\'andez, Bel\'en'
'Garc\'ia-Gallar\'in, Celeste'
'Melguizo, Manuel'
'Fairen-Jimenez, David'
'Zaragoza, Guillermo'
'Salinas-Castillo, Alfonso'
'G\'omez-Ruiz, Santiago'
'Rodr\'iguez-Di\'eguez, Antonio'

_publ_section_title
;
 Towards a potential 4,4&#x2032;-(1,2,4,5-tetrazine-3,6-diyl) dibenzoic
 spacer to construct metal--organic frameworks
;
_journal_issue 8
_journal_name_full 'New J. Chem.'
_journal_page_first 6453
_journal_paper_doi 10.1039/C5NJ00524H
_journal_volume 39
_journal_year 2015
_chemical_compound_source 'synthesis as described'
_chemical_formula_moiety 'C16 H10 N4 O4, 2(C2 H6 O S)'
_chemical_formula_sum 'C20 H22 N4 O6 S2'
_chemical_formula_weight 478.56
_space_group_IT_number 14
_symmetry_cell_setting monoclinic
_symmetry_Int_Tables_number 14
_symmetry_space_group_name_Hall '-P 2yn'
_symmetry_space_group_name_H-M 'P 1 21/n 1'
_atom_sites_solution_hydrogens mixed
_audit_conform_dict_location ftp://ftp.iucr.org/pub/cif_core.dic
_audit_conform_dict_name cif_core.dic
_audit_conform_dict_version 2.4.3
_audit_creation_date 2015-04-21T12:48:24-00:00
_audit_creation_method 'WinGX routine CIF_UPDATE'
_audit_update_record
;
2015-04-28 deposited with the CCDC.
2015-06-12 downloaded from the CCDC.
;
_cell_angle_alpha 90
_cell_angle_beta 90.069(18)
_cell_angle_gamma 90
_cell_formula_units_Z 2
_cell_length_a 7.315(4)
_cell_length_b 7.088(4)
_cell_length_c 20.776(13)
_cell_measurement_reflns_used 344
_cell_measurement_temperature 100(2)
_cell_measurement_theta_max 17.95
_cell_measurement_theta_min 4
_cell_measurement_wavelength 0.71073
_cell_volume 1077.2(11)
_computing_cell_refinement 'APPEX2 (BRUKER AXS, 2005)'
_computing_data_collection 'APPEX2 (BRUKER AXS, 2005)'
_computing_data_reduction 'APPEX2 (BRUKER AXS, 2005)'
_computing_molecular_graphics 'Ortep for Windows (Farrugia, 2012)'
_computing_publication_material 'WinGX publication routines (Farrugia, 2012)'
_computing_structure_refinement 'SHELXL-2014/7 (Sheldrick, 2014)'
_computing_structure_solution 'SIR97 (Giacovazzo et al, 1997)'
_diffrn_ambient_temperature 100(2)
_diffrn_measured_fraction_theta_full 1
_diffrn_measured_fraction_theta_max 1
_diffrn_measurement_device 'four-circle diffractometer'
_diffrn_measurement_device_type 'BRUKER APPEX-II CCD'
_diffrn_measurement_method 'omega and phi scans'
_diffrn_radiation_monochromator graphite
_diffrn_radiation_probe x-ray
_diffrn_radiation_source 'fine-focus sealed tube'
_diffrn_radiation_type MoK\a
_diffrn_radiation_wavelength 0.7107
_diffrn_reflns_av_R_equivalents 0.1038
_diffrn_reflns_Laue_measured_fraction_full 1
_diffrn_reflns_Laue_measured_fraction_max 1
_diffrn_reflns_limit_h_max 6
_diffrn_reflns_limit_h_min -6
_diffrn_reflns_limit_k_max 6
_diffrn_reflns_limit_k_min -6
_diffrn_reflns_limit_l_max 18
_diffrn_reflns_limit_l_min -19
_diffrn_reflns_number 4536
_diffrn_reflns_point_group_measured_fraction_full 1
_diffrn_reflns_point_group_measured_fraction_max 1
_diffrn_reflns_theta_full 19.774
_diffrn_reflns_theta_max 19.774
_diffrn_reflns_theta_min 0.98
_exptl_absorpt_coefficient_mu 0.294
_exptl_absorpt_correction_T_max 1
_exptl_absorpt_correction_T_min 0.7641
_exptl_absorpt_correction_type multi-scan
_exptl_absorpt_process_details 'BRUKER TWINABS'
_exptl_crystal_colour colourless
_exptl_crystal_density_diffrn 1.475
_exptl_crystal_density_method 'not measured'
_exptl_crystal_description Needle
_exptl_crystal_F_000 500
_exptl_crystal_size_max 0.34
_exptl_crystal_size_mid 0.08
_exptl_crystal_size_min 0.02
_refine_diff_density_max 0.496
_refine_diff_density_min -0.443
_refine_diff_density_rms 0.082
_refine_ls_extinction_method none
_refine_ls_goodness_of_fit_ref 1.016
_refine_ls_hydrogen_treatment mixed
_refine_ls_matrix_type full
_refine_ls_number_constraints 0
_refine_ls_number_parameters 151
_refine_ls_number_reflns 974
_refine_ls_number_restraints 18
_refine_ls_restrained_S_all 1.01
_refine_ls_R_factor_all 0.0866
_refine_ls_R_factor_gt 0.0602
_refine_ls_shift/su_max 0
_refine_ls_shift/su_mean 0
_refine_ls_structure_factor_coef Fsqd
_refine_ls_weighting_details 'w=1/[\s^2^(Fo^2^)+(0.0932P)^2^+0.1030P] where P=(Fo^2^+2Fc^2^)/3'
_refine_ls_weighting_scheme calc
_refine_ls_wR_factor_gt 0.1379
_refine_ls_wR_factor_ref 0.1532
_reflns_number_gt 752
_reflns_number_total 974
_reflns_threshold_expression 'I > 2\s(I)'
_cod_data_source_file c5nj00524h2.cif
_cod_data_source_block shelx
_cod_depositor_comments 'Adding full bibliography for 7054930--7054931.cif.'
_cod_original_cell_volume 1077.3(11)
_cod_original_sg_symbol_H-M 'P 21/n'
_cod_database_code 7054930
_shelx_estimated_absorpt_t_min 0.907
_shelx_estimated_absorpt_t_max 0.994

loop_
_symmetry_equiv_pos_as_xyz
'x, y, z'
'-x+1/2, y+1/2, -z+1/2'
'-x, -y, -z'
'x-1/2, -y-1/2, z-1/2'

loop_
_atom_site_label
_atom_site_type_symbol
_atom_site_fract_x
_atom_site_fract_y
_atom_site_fract_z
_atom_site_U_iso_or_equiv
_atom_site_adp_type
_atom_site_occupancy
_atom_site_calc_flag
O1 O 1.2685(9) 0.6583(9) 0.8827(3) 0.0260(18) Uani 1 d
H1O H 1.316(12) 0.771(12) 0.869(4) 0.031 Uiso 1 d
O2 O 1.0362(9) 0.8400(9) 0.8494(3) 0.0283(18) Uani 1 d
C1 C 1.0909(14) 0.6950(16) 0.8761(5) 0.022(3) Uani 1 d
C2 C 0.9732(14) 0.5523(12) 0.9043(4) 0.018(2) Uani 1 d
C3 C 1.0368(14) 0.3804(13) 0.9266(4) 0.027(3) Uani 1 d
H3 H 1.1646 0.3564 0.9255 0.033 Uiso 1 calc
C4 C 0.9211(13) 0.2408(14) 0.9506(4) 0.025(3) Uani 1 d
H4 H 0.9697 0.1238 0.965 0.03 Uiso 1 calc
C5 C 0.7303(13) 0.2750(13) 0.9534(4) 0.024(3) Uani 1 d
C6 C 0.6645(13) 0.4507(13) 0.9327(4) 0.022(3) Uani 1 d
H6 H 0.5378 0.4784 0.9361 0.026 Uiso 1 calc
C7 C 0.7819(14) 0.5833(13) 0.9076(4) 0.024(3) Uani 1 d
H7 H 0.7335 0.699 0.8921 0.029 Uiso 1 calc
C8 C 0.6081(15) 0.1315(14) 0.9778(4) 0.018(3) Uani 1 d
N1 N 0.4274(12) 0.1574(11) 0.9735(4) 0.025(2) Uani 1 d
N2 N 0.3158(10) 0.0252(12) 0.9953(4) 0.0230(19) Uani 1 d
S1 S 0.4979(5) 0.0231(3) 0.78513(12) 0.0366(9) Uani 1 d
O3 O 0.5023(12) -0.0898(8) 0.8464(3) 0.0459(18) Uani 1 d
C9 C 0.7118(13) 0.1416(12) 0.7802(5) 0.038(3) Uani 1 d
H9A H 0.7205 0.2352 0.8148 0.057 Uiso 1 calc
H9B H 0.7217 0.2051 0.7384 0.057 Uiso 1 calc
H9C H 0.8112 0.0497 0.7846 0.057 Uiso 1 calc
C10 C 0.3553(14) 0.2171(12) 0.8013(5) 0.032(3) Uani 1 d
H10A H 0.2295 0.1731 0.8074 0.048 Uiso 1 calc
H10B H 0.3594 0.3053 0.765 0.048 Uiso 1 calc
H10C H 0.3974 0.281 0.8404 0.048 Uiso 1 calc

loop_
_atom_site_aniso_label
_atom_site_aniso_U_11
_atom_site_aniso_U_22
_atom_site_aniso_U_33
_atom_site_aniso_U_23
_atom_site_aniso_U_13
_atom_site_aniso_U_12
O1 0.022(5) 0.032(4) 0.024(4) 0.012(3) 0.004(3) 0.006(4)
O2 0.030(4) 0.032(4) 0.023(4) 0.008(3) -0.008(3) 0.006(4)
C1 0.023(6) 0.032(6) 0.011(5) -0.008(5) 0.002(4) -0.003(5)
C2 0.021(6) 0.027(5) 0.007(5) 0.003(4) 0.001(5) -0.005(5)
C3 0.028(7) 0.037(7) 0.016(6) -0.001(5) 0.009(5) -0.001(7)
C4 0.030(7) 0.032(7) 0.012(6) 0.010(5) 0.000(5) -0.001(6)
C5 0.031(8) 0.023(7) 0.017(6) -0.001(5) 0.004(5) -0.002(6)
C6 0.019(6) 0.029(7) 0.016(6) -0.008(5) 0.000(5) -0.006(6)
C7 0.038(6) 0.022(5) 0.011(5) -0.002(4) 0.008(5) -0.001(5)
C8 0.017(8) 0.027(8) 0.011(7) -0.006(5) 0.001(5) -0.002(6)
N1 0.024(6) 0.031(6) 0.019(6) 0.005(4) 0.000(4) -0.005(5)
N2 0.027(5) 0.022(5) 0.021(5) 0.006(4) -0.007(5) 0.000(5)
S1 0.0357(16) 0.0425(16) 0.0316(17) 0.0042(13) 0.001(2) 0.0023(16)
O3 0.043(4) 0.050(4) 0.045(5) 0.023(3) 0.004(5) -0.003(5)
C9 0.043(7) 0.027(6) 0.042(8) 0.008(5) 0.002(6) 0.001(5)
C10 0.043(6) 0.035(6) 0.018(7) 0.005(5) 0.012(6) 0.005(6)

loop_
_atom_type_symbol
_atom_type_description
_atom_type_scat_dispersion_real
_atom_type_scat_dispersion_imag
_atom_type_scat_source
C C 0.0033 0.0016 'International Tables Vol C Tables 4.2.6.8 and 6.1.1.4'
H H 0 0 'International Tables Vol C Tables 4.2.6.8 and 6.1.1.4'
N N 0.0061 0.0033 'International Tables Vol C Tables 4.2.6.8 and 6.1.1.4'
S S 0.1246 0.1234 'International Tables Vol C Tables 4.2.6.8 and 6.1.1.4'
O O 0.0106 0.006 'International Tables Vol C Tables 4.2.6.8 and 6.1.1.4'

loop_
_geom_angle_atom_site_label_1
_geom_angle_atom_site_label_2
_geom_angle_atom_site_label_3
_geom_angle
_geom_angle_site_symmetry_1
_geom_angle_site_symmetry_3
C1 O1 H1O 100(5) . .
O2 C1 O1 121.6(9) . .
O2 C1 C2 124.7(10) . .
O1 C1 C2 113.7(10) . .
C3 C2 C7 116.8(9) . .
C3 C2 C1 123.3(9) . .
C7 C2 C1 119.8(9) . .
C2 C3 C4 122.7(9) . .
C2 C3 H3 118.6 . .
C4 C3 H3 118.6 . .
C3 C4 C5 119.4(9) . .
C3 C4 H4 120.3 . .
C5 C4 H4 120.3 . .
C6 C5 C4 118.5(9) . .
C6 C5 C8 121.3(9) . .
C4 C5 C8 120.2(9) . .
C7 C6 C5 120.5(9) . .
C7 C6 H6 119.7 . .
C5 C6 H6 119.7 . .
C6 C7 C2 121.9(9) . .
C6 C7 H7 119 . .
C2 C7 H7 119 . .
N1 C8 N2 122.8(9) . 3_657
N1 C8 C5 119.4(10) . .
N2 C8 C5 117.7(10) 3_657 .
N2 N1 C8 119.4(8) . .
N1 N2 C8 117.8(7) . 3_657
O3 S1 C10 105.5(4) . .
O3 S1 C9 106.4(5) . .
C10 S1 C9 99.4(5) . .
S1 C9 H9A 109.5 . .
S1 C9 H9B 109.5 . .
H9A C9 H9B 109.5 . .
S1 C9 H9C 109.5 . .
H9A C9 H9C 109.5 . .
H9B C9 H9C 109.5 . .
S1 C10 H10A 109.5 . .
S1 C10 H10B 109.5 . .
H10A C10 H10B 109.5 . .
S1 C10 H10C 109.5 . .
H10A C10 H10C 109.5 . .
H10B C10 H10C 109.5 . .

loop_
_geom_bond_atom_site_label_1
_geom_bond_atom_site_label_2
_geom_bond_distance
_geom_bond_site_symmetry_2
O1 C1 1.332(12) .
O1 H1O 0.92(9) .
O2 C1 1.235(11) .
C1 C2 1.452(13) .
C2 C3 1.384(12) .
C2 C7 1.418(13) .
C3 C4 1.395(12) .
C3 H3 0.95 .
C4 C5 1.418(12) .
C4 H4 0.95 .
C5 C6 1.402(12) .
C5 C8 1.446(12) .
C6 C7 1.376(12) .
C6 H6 0.95 .
C7 H7 0.95 .
C8 N1 1.337(11) .
C8 N2 1.363(11) 3_657
N1 N2 1.323(9) .
N2 C8 1.363(11) 3_657
S1 O3 1.504(6) .
S1 C10 1.759(9) .
S1 C9 1.779(10) .
C9 H9A 0.98 .
C9 H9B 0.98 .
C9 H9C 0.98 .
C10 H10A 0.98 .
C10 H10B 0.98 .
C10 H10C 0.98 .

loop_
_geom_hbond_atom_site_label_D
_geom_hbond_atom_site_label_H
_geom_hbond_atom_site_label_A
_geom_hbond_distance_DH
_geom_hbond_distance_HA
_geom_hbond_distance_DA
_geom_hbond_angle_DHA
_geom_hbond_site_symmetry_A
O1 H1O O3 0.92(9) 1.75(9) 2.586(10) 151(8) 1_665

loop_
_geom_torsion_atom_site_label_1
_geom_torsion_atom_site_label_2
_geom_torsion_atom_site_label_3
_geom_torsion_atom_site_label_4
_geom_torsion
_geom_torsion_site_symmetry_1
_geom_torsion_site_symmetry_4
O2 C1 C2 C3 171.5(9) . .
O1 C1 C2 C3 -9.8(13) . .
O2 C1 C2 C7 -6.0(14) . .
O1 C1 C2 C7 172.6(8) . .
C7 C2 C3 C4 0.9(13) . .
C1 C2 C3 C4 -176.7(9) . .
C2 C3 C4 C5 -0.8(14) . .
C3 C4 C5 C6 -1.1(13) . .
C3 C4 C5 C8 179.6(8) . .
C4 C5 C6 C7 2.9(13) . .
C8 C5 C6 C7 -177.8(8) . .
C5 C6 C7 C2 -2.9(13) . .
C3 C2 C7 C6 1.0(13) . .
C1 C2 C7 C6 178.7(8) . .
C6 C5 C8 N1 8.1(13) . .
C4 C5 C8 N1 -172.6(9) . .
C6 C5 C8 N2 -171.5(8) . 3_657
C4 C5 C8 N2 7.8(12) . 3_657
N2 C8 N1 N2 -1.1(16) 3_657 .
C5 C8 N1 N2 179.4(7) . .
C8 N1 N2 C8 1.1(15) . 3_657
